data_4130798
loop_
_publ_author_name
'Yamaguchi, Yuji'
'Takubo, Maki'
'Ogawa, Keisuke'
'Nakayama, Ken-Ichi'
'Koganezawa, Tomoyuki'
'Katagiri, Hiroshi'

_publ_section_title
;
 Terazulene Isomers: Polarity Change of OFETs through Molecular Orbital
 Distribution Contrast.
;
_journal_issue 35
_journal_name_full 'Journal of the American Chemical Society'
_journal_page_first 11335
_journal_page_last 11343
_journal_paper_doi 10.1021/jacs.6b06877
_journal_volume 138
_journal_year 2016
_chemical_formula_moiety 'C30 H20'
_chemical_formula_sum 'C30 H20'
_chemical_formula_weight 380.46
_space_group_crystal_system monoclinic
_space_group_IT_number 7
_space_group_name_Hall 'P -2yc'
_space_group_name_H-M_alt 'P 1 c 1'
_atom_sites_solution_hydrogens geom
_atom_sites_solution_primary direct
_atom_sites_solution_secondary difmap
_audit_creation_method SHELXL-2014/7
_cell_angle_alpha 90
_cell_angle_beta 91.345(14)
_cell_angle_gamma 90
_cell_formula_units_Z 4
_cell_length_a 5.9450(8)
_cell_length_b 7.2440(11)
_cell_length_c 40.577(7)
_cell_measurement_reflns_used 5868
_cell_measurement_temperature 93
_cell_measurement_theta_max 29.8920
_cell_measurement_theta_min 2.8970
_cell_volume 1747.0(5)
_computing_cell_refinement 'CrysAlisPro 1.171.38.41 (Rigaku OD, 2015)'
_computing_data_collection 'CrysAlisPro 1.171.38.41 (Rigaku OD, 2015)'
_computing_data_reduction 'CrysAlisPro 1.171.38.41 (Rigaku OD, 2015)'
_computing_molecular_graphics 'ORTEP-3 for Windows (Farrugia, 2012)'
_computing_publication_material 'Yadokari-XG (Wakita, Nemoto et al., 2009)'
_computing_structure_refinement 'SHELXL-2014 (Sheldrick, 2015)'
_computing_structure_solution 'SHELXT (Sheldrick, 2015)'
_diffrn_ambient_temperature 93
_diffrn_detector_area_resol_mean 28.5714
_diffrn_measured_fraction_theta_full 0.996
_diffrn_measured_fraction_theta_max 0.997
_diffrn_measurement_device_type 'Rigaku Saturn 70 CCD area detector'
_diffrn_measurement_method \w
_diffrn_radiation_type MoK\a
_diffrn_radiation_wavelength 0.71073
_diffrn_reflns_av_R_equivalents 0.0968
_diffrn_reflns_av_unetI/netI 0.1206
_diffrn_reflns_Laue_measured_fraction_full 0.996
_diffrn_reflns_Laue_measured_fraction_max 0.997
_diffrn_reflns_limit_h_max 7
_diffrn_reflns_limit_h_min -7
_diffrn_reflns_limit_k_max 9
_diffrn_reflns_limit_k_min -9
_diffrn_reflns_limit_l_max 52
_diffrn_reflns_limit_l_min -52
_diffrn_reflns_number 23776
_diffrn_reflns_point_group_measured_fraction_full 0.996
_diffrn_reflns_point_group_measured_fraction_max 0.996
_diffrn_reflns_theta_full 25.242
_diffrn_reflns_theta_max 27.482
_diffrn_reflns_theta_min 4.015
_diffrn_source 'Rotating Anode'
_exptl_absorpt_coefficient_mu 0.082
_exptl_absorpt_correction_T_max 1.00000
_exptl_absorpt_correction_T_min 0.66352
_exptl_absorpt_correction_type multi-scan
_exptl_absorpt_process_details
;
CrysAlisPro 1.171.38.41 (Rigaku Oxford Diffraction, 2015)
Empirical absorption correction using spherical harmonics,
 implemented in SCALE3 ABSPACK scaling algorithm.
;
_exptl_crystal_colour blue
_exptl_crystal_density_diffrn 1.447
_exptl_crystal_description platelet
_exptl_crystal_F_000 800
_exptl_crystal_size_max 0.080
_exptl_crystal_size_mid 0.050
_exptl_crystal_size_min 0.030
_refine_diff_density_max 0.239
_refine_diff_density_min -0.296
_refine_diff_density_rms 0.057
_refine_ls_extinction_method none
_refine_ls_goodness_of_fit_ref 0.985
_refine_ls_hydrogen_treatment constr
_refine_ls_matrix_type full
_refine_ls_number_parameters 541
_refine_ls_number_reflns 7991
_refine_ls_number_restraints 2
_refine_ls_restrained_S_all 0.985
_refine_ls_R_factor_all 0.1290
_refine_ls_R_factor_gt 0.0678
_refine_ls_shift/su_max 0.000
_refine_ls_shift/su_mean 0.000
_refine_ls_structure_factor_coef Fsqd
_refine_ls_weighting_details 'w=1/[\s^2^(Fo^2^)+(0.0507P)^2^] where P=(Fo^2^+2Fc^2^)/3'
_refine_ls_weighting_scheme calc
_refine_ls_wR_factor_gt 0.1212
_refine_ls_wR_factor_ref 0.1421
_reflns_Friedel_coverage 0.997
_reflns_Friedel_fraction_full 0.996
_reflns_Friedel_fraction_max 0.996
_reflns_number_gt 4831
_reflns_number_total 7991
_reflns_threshold_expression 'I > 2\s(I)'
_cod_data_source_file ja6b06877_si_003.cif
_cod_data_source_block TAz3
_cod_original_sg_symbol_H-M 'P c'
_cod_database_code 4130798
_shelx_shelxl_version_number 2014/7
_shelx_space_group_comment
;
The symmetry employed for this shelxl refinement is uniquely defined
by the following loop, which should always be used as a source of
symmetry information in preference to the above space-group names.
They are only intended as comments.
;
_shelx_estimated_absorpt_t_min 0.993
_shelx_estimated_absorpt_t_max 0.998
_oxdiff_exptl_absorpt_empirical_full_min 0.833
_oxdiff_exptl_absorpt_empirical_full_max 1.306
_oxdiff_exptl_absorpt_empirical_details
;
Empirical correction (ABSPACK) includes:
- Absorption correction using spherical harmonics
- Frame scaling
- Detector area scaling
;

loop_
_space_group_symop_operation_xyz
'x, y, z'
'x, -y, z+1/2'

loop_
_atom_site_label
_atom_site_type_symbol
_atom_site_fract_x
_atom_site_fract_y
_atom_site_fract_z
_atom_site_U_iso_or_equiv
_atom_site_adp_type
_atom_site_occupancy
_atom_site_site_symmetry_order
_atom_site_calc_flag
_atom_site_refinement_flags_posn
_atom_site_refinement_flags_adp
C1 C 0.3553(9) 0.5439(7) 0.30217(14) 0.0220(13) Uani 1 1 d . .
H1 H 0.2311 0.6033 0.2915 0.026 Uiso 1 1 calc R U
C2 C 0.5458(10) 0.4837(8) 0.28730(14) 0.0258(14) Uani 1 1 d . .
H2 H 0.5745 0.4962 0.2645 0.031 Uiso 1 1 calc R U
C3 C 0.6895(10) 0.4028(8) 0.30987(15) 0.0234(14) Uani 1 1 d . .
H3 H 0.8311 0.3492 0.3053 0.028 Uiso 1 1 calc R U
C4 C 0.6854(9) 0.3559(7) 0.36887(14) 0.0199(13) Uani 1 1 d . .
H4 H 0.8296 0.3004 0.3675 0.024 Uiso 1 1 calc R U
C5 C 0.6039(9) 0.3655(7) 0.39967(13) 0.0185(12) Uani 1 1 d . .
H5 H 0.7033 0.3224 0.4166 0.022 Uiso 1 1 calc R U
C6 C 0.3979(9) 0.4285(7) 0.41030(13) 0.0161(12) Uani 1 1 d . .
C7 C 0.2300(9) 0.5051(7) 0.39128(13) 0.0174(12) Uani 1 1 d . .
H7 H 0.0999 0.5411 0.4028 0.021 Uiso 1 1 calc R U
C8 C 0.2214(9) 0.5375(7) 0.35836(14) 0.0207(13) Uani 1 1 d . .
H8 H 0.0859 0.5928 0.3503 0.025 Uiso 1 1 calc R U
C9 C 0.3748(9) 0.5034(7) 0.33533(14) 0.0213(13) Uani 1 1 d . .
C10 C 0.5948(10) 0.4122(8) 0.34005(15) 0.0220(14) Uani 1 1 d . .
C11 C 0.0529(10) 0.3011(8) 0.54328(14) 0.0189(14) Uani 1 1 d . .
H11 H -0.0892 0.2436 0.5459 0.023 Uiso 1 1 calc R U
C12 C 0.1904(10) 0.3663(8) 0.56845(15) 0.0191(14) Uani 1 1 d . .
C13 C 0.3843(10) 0.4335(8) 0.55519(14) 0.0179(14) Uani 1 1 d . .
H13 H 0.5080 0.4833 0.5675 0.022 Uiso 1 1 calc R U
C14 C 0.5277(10) 0.4739(8) 0.49994(14) 0.0181(14) Uani 1 1 d . .
H14 H 0.6618 0.5228 0.5097 0.022 Uiso 1 1 calc R U
C15 C 0.5223(10) 0.4714(8) 0.46677(14) 0.0176(14) Uani 1 1 d . .
H15 H 0.6527 0.5192 0.4567 0.021 Uiso 1 1 calc R U
C16 C 0.3571(9) 0.4102(8) 0.44532(14) 0.0135(13) Uani 1 1 d . .
C17 C 0.1546(10) 0.3335(8) 0.45379(15) 0.0194(15) Uani 1 1 d . .
H17 H 0.0590 0.3016 0.4356 0.023 Uiso 1 1 calc R U
C18 C 0.0686(10) 0.2958(8) 0.48356(14) 0.0168(14) Uani 1 1 d . .
H18 H -0.0727 0.2345 0.4830 0.020 Uiso 1 1 calc R U
C19 C 0.1537(10) 0.3323(8) 0.51404(15) 0.0198(14) Uani 1 1 d . .
C20 C 0.3722(10) 0.4179(8) 0.52151(16) 0.0198(15) Uani 1 1 d . .
C21 C -0.0559(10) 0.3077(8) 0.61641(14) 0.0211(15) Uani 1 1 d . .
H21 H -0.1790 0.2514 0.6049 0.025 Uiso 1 1 calc R U
C22 C 0.1389(9) 0.3725(8) 0.60219(14) 0.0179(14) Uani 1 1 d . .
C23 C 0.2771(10) 0.4447(8) 0.62633(14) 0.0211(14) Uani 1 1 d . .
H23 H 0.4214 0.4970 0.6230 0.025 Uiso 1 1 calc R U
C24 C 0.2597(10) 0.4880(8) 0.68528(15) 0.0220(14) Uani 1 1 d . .
H24 H 0.4036 0.5447 0.6846 0.026 Uiso 1 1 calc R U
C25 C 0.1693(10) 0.4772(9) 0.71566(14) 0.0225(14) Uani 1 1 d . .
H25 H 0.2561 0.5288 0.7333 0.027 Uiso 1 1 calc R U
C26 C -0.0316(10) 0.4009(9) 0.72375(16) 0.0263(15) Uani 1 1 d . .
H26 H -0.0630 0.4054 0.7466 0.032 Uiso 1 1 calc R U
C27 C -0.1942(11) 0.3197(8) 0.70480(15) 0.0217(15) Uani 1 1 d . .
H27 H -0.3205 0.2741 0.7162 0.026 Uiso 1 1 calc R U
C28 C -0.1996(10) 0.2953(8) 0.67182(15) 0.0240(15) Uani 1 1 d . .
H28 H -0.3329 0.2403 0.6630 0.029 Uiso 1 1 calc R U
C29 C -0.0418(10) 0.3381(8) 0.64954(15) 0.0213(15) Uani 1 1 d . .
C30 C 0.1747(10) 0.4297(8) 0.65576(15) 0.0209(14) Uani 1 1 d . .
C31 C 0.8606(10) 0.9303(8) 0.29015(14) 0.0240(14) Uani 1 1 d . .
H31 H 0.7348 0.8847 0.2778 0.029 Uiso 1 1 calc R U
C32 C 1.0480(10) 1.0096(8) 0.27727(15) 0.0272(14) Uani 1 1 d . .
H32 H 1.0727 1.0274 0.2544 0.033 Uiso 1 1 calc R U
C33 C 1.1949(10) 1.0596(8) 0.30229(15) 0.0251(14) Uani 1 1 d . .
H33 H 1.3367 1.1176 0.2997 0.030 Uiso 1 1 calc R U
C34 C 1.1928(10) 1.0339(7) 0.36173(14) 0.0211(14) Uani 1 1 d . .
H34 H 1.3382 1.0883 0.3623 0.025 Uiso 1 1 calc R U
C35 C 1.1115(9) 0.9917(7) 0.39163(13) 0.0172(12) Uani 1 1 d . .
H35 H 1.2088 1.0209 0.4098 0.021 Uiso 1 1 calc R U
C36 C 0.9098(9) 0.9131(7) 0.39987(13) 0.0184(13) Uani 1 1 d . .
C37 C 0.7418(8) 0.8546(7) 0.37839(12) 0.0171(12) Uani 1 1 d . .
H37 H 0.6139 0.8020 0.3884 0.021 Uiso 1 1 calc R U
C38 C 0.7333(9) 0.8616(7) 0.34510(14) 0.0220(13) Uani 1 1 d . .
H38 H 0.6001 0.8123 0.3351 0.026 Uiso 1 1 calc R U
C39 C 0.8842(9) 0.9277(7) 0.32387(14) 0.0190(13) Uani 1 1 d . .
C40 C 1.1026(10) 1.0120(7) 0.33158(14) 0.0207(13) Uani 1 1 d . .
C41 C 0.5656(10) 0.9425(8) 0.53439(15) 0.0216(15) Uani 1 1 d . .
H41 H 0.4224 0.9960 0.5380 0.026 Uiso 1 1 calc R U
C42 C 0.7051(10) 0.8701(8) 0.55859(16) 0.0203(14) Uani 1 1 d . .
C43 C 0.8994(10) 0.8077(8) 0.54359(14) 0.0187(14) Uani 1 1 d . .
H43 H 1.0242 0.7522 0.5548 0.022 Uiso 1 1 calc R U
C44 C 1.0375(10) 0.7978(8) 0.48782(14) 0.0167(14) Uani 1 1 d . .
H44 H 1.1710 0.7415 0.4963 0.020 Uiso 1 1 calc R U
C45 C 1.0315(10) 0.8247(8) 0.45483(15) 0.0188(15) Uani 1 1 d . .
H45 H 1.1635 0.7883 0.4438 0.023 Uiso 1 1 calc R U
C46 C 0.8648(10) 0.8961(7) 0.43506(14) 0.0158(13) Uani 1 1 d . .
C47 C 0.6593(10) 0.9622(8) 0.44537(15) 0.0191(14) Uani 1 1 d . .
H47 H 0.5621 1.0035 0.4280 0.023 Uiso 1 1 calc R U
C48 C 0.5731(10) 0.9783(8) 0.47539(14) 0.0191(14) Uani 1 1 d . .
H48 H 0.4288 1.0342 0.4762 0.023 Uiso 1 1 calc R U
C49 C 0.6630(10) 0.9261(8) 0.50446(15) 0.0180(14) Uani 1 1 d . .
C50 C 0.8835(10) 0.8384(8) 0.51041(15) 0.0177(14) Uani 1 1 d . .
C51 C 0.4589(10) 0.9355(9) 0.60569(15) 0.0216(15) Uani 1 1 d . .
H51 H 0.3355 0.9865 0.5935 0.026 Uiso 1 1 calc R U
C52 C 0.6562(10) 0.8653(8) 0.59237(14) 0.0189(14) Uani 1 1 d . .
C53 C 0.7922(10) 0.8011(8) 0.61756(14) 0.0197(14) Uani 1 1 d . .
H53 H 0.9355 0.7454 0.6151 0.024 Uiso 1 1 calc R U
C54 C 0.7730(10) 0.7931(8) 0.67691(15) 0.0235(15) Uani 1 1 d . .
H54 H 0.9171 0.7363 0.6774 0.028 Uiso 1 1 calc R U
C55 C 0.6841(10) 0.8245(8) 0.70686(14) 0.0218(14) Uani 1 1 d . .
H55 H 0.7713 0.7831 0.7253 0.026 Uiso 1 1 calc R U
C56 C 0.4828(10) 0.9090(9) 0.71387(16) 0.0267(15) Uani 1 1 d . .
H56 H 0.4539 0.9217 0.7367 0.032 Uiso 1 1 calc R U
C57 C 0.3196(10) 0.9767(8) 0.69330(15) 0.0233(16) Uani 1 1 d . .
H57 H 0.1935 1.0305 0.7036 0.028 Uiso 1 1 calc R U
C58 C 0.3146(10) 0.9770(8) 0.65986(15) 0.0235(15) Uani 1 1 d . .
H58 H 0.1810 1.0247 0.6498 0.028 Uiso 1 1 calc R U
C59 C 0.4737(10) 0.9185(8) 0.63885(15) 0.0192(14) Uani 1 1 d . .
C60 C 0.6885(10) 0.8300(8) 0.64671(15) 0.0202(14) Uani 1 1 d . .

loop_
_atom_site_aniso_label
_atom_site_aniso_U_11
_atom_site_aniso_U_22
_atom_site_aniso_U_33
_atom_site_aniso_U_23
_atom_site_aniso_U_13
_atom_site_aniso_U_12
C1 0.017(3) 0.021(3) 0.028(3) 0.000(2) -0.004(3) -0.005(2)
C2 0.024(3) 0.033(4) 0.020(3) -0.003(3) 0.000(3) -0.005(3)
C3 0.020(3) 0.018(3) 0.032(4) -0.002(3) 0.003(3) -0.006(3)
C4 0.017(3) 0.014(3) 0.029(4) -0.001(2) 0.002(3) -0.005(2)
C5 0.019(3) 0.017(3) 0.019(3) 0.003(2) -0.003(2) -0.004(2)
C6 0.011(3) 0.011(3) 0.026(3) 0.002(2) -0.002(2) -0.003(2)
C7 0.014(3) 0.015(3) 0.023(3) 0.002(2) 0.003(2) 0.000(2)
C8 0.016(3) 0.020(3) 0.026(3) -0.005(2) -0.001(3) 0.001(2)
C9 0.016(3) 0.019(3) 0.029(3) 0.000(3) -0.001(3) -0.006(2)
C10 0.019(3) 0.021(3) 0.027(4) -0.002(3) 0.002(3) -0.006(2)
C11 0.016(3) 0.018(3) 0.023(4) 0.001(3) 0.001(3) 0.001(3)
C12 0.017(3) 0.011(3) 0.030(4) 0.000(3) 0.000(3) 0.002(2)
C13 0.019(4) 0.018(3) 0.017(4) -0.002(3) -0.004(3) -0.002(2)
C14 0.014(3) 0.015(3) 0.025(4) 0.000(3) -0.002(3) 0.003(2)
C15 0.014(3) 0.017(3) 0.022(4) 0.003(3) 0.002(3) 0.001(2)
C16 0.014(3) 0.012(3) 0.014(3) 0.000(2) -0.003(3) 0.002(2)
C17 0.017(3) 0.016(3) 0.025(4) 0.000(3) -0.004(3) 0.003(3)
C18 0.019(4) 0.012(3) 0.019(4) -0.001(3) -0.003(3) 0.002(2)
C19 0.022(4) 0.014(3) 0.023(4) 0.004(3) -0.002(3) 0.006(3)
C20 0.013(3) 0.012(3) 0.034(4) 0.001(3) -0.003(3) 0.002(2)
C21 0.014(3) 0.023(4) 0.026(4) -0.002(3) -0.003(3) 0.001(3)
C22 0.020(4) 0.016(3) 0.018(3) 0.000(3) -0.006(3) 0.004(3)
C23 0.018(3) 0.020(3) 0.026(4) 0.003(3) 0.002(3) 0.002(3)
C24 0.018(3) 0.022(3) 0.026(4) -0.002(3) 0.000(3) 0.001(3)
C25 0.021(4) 0.034(4) 0.012(3) -0.003(3) -0.001(3) 0.001(3)
C26 0.023(4) 0.034(4) 0.022(4) 0.007(3) 0.000(3) 0.005(3)
C27 0.024(4) 0.019(4) 0.022(4) 0.003(3) 0.001(3) 0.000(3)
C28 0.018(4) 0.021(4) 0.033(4) -0.001(3) 0.002(3) 0.001(3)
C29 0.016(3) 0.022(3) 0.026(4) 0.005(3) -0.002(3) -0.003(3)
C30 0.021(4) 0.016(3) 0.026(4) 0.001(3) -0.003(3) 0.001(3)
C31 0.020(3) 0.027(3) 0.025(4) -0.002(3) -0.001(3) 0.004(2)
C32 0.026(3) 0.032(4) 0.023(3) 0.001(3) 0.004(3) 0.001(3)
C33 0.021(3) 0.023(3) 0.031(4) -0.004(3) 0.003(3) -0.004(3)
C34 0.013(3) 0.018(3) 0.032(4) -0.004(3) 0.003(3) 0.003(2)
C35 0.015(3) 0.017(3) 0.019(3) -0.002(2) 0.000(2) 0.003(2)
C36 0.015(3) 0.014(3) 0.027(3) -0.001(2) 0.001(2) 0.003(2)
C37 0.012(3) 0.017(3) 0.022(3) -0.002(2) 0.004(2) -0.001(2)
C38 0.020(3) 0.013(3) 0.033(4) 0.001(3) -0.001(3) 0.003(2)
C39 0.019(3) 0.015(3) 0.023(3) 0.002(2) 0.000(3) 0.003(2)
C40 0.021(3) 0.014(3) 0.027(4) -0.003(2) 0.004(3) 0.003(2)
C41 0.017(4) 0.022(4) 0.026(4) -0.001(3) 0.002(3) 0.000(3)
C42 0.014(3) 0.016(3) 0.031(4) 0.001(3) 0.001(3) -0.003(3)
C43 0.017(3) 0.017(3) 0.022(4) 0.000(3) 0.001(3) 0.001(3)
C44 0.015(3) 0.016(3) 0.019(4) 0.000(3) -0.002(3) 0.000(2)
C45 0.011(3) 0.014(3) 0.031(4) -0.003(3) 0.002(3) -0.001(2)
C46 0.019(3) 0.008(3) 0.021(3) -0.001(2) 0.002(3) -0.002(2)
C47 0.015(3) 0.013(3) 0.029(4) 0.001(3) -0.002(3) -0.002(2)
C48 0.017(3) 0.018(3) 0.023(4) 0.001(3) 0.004(3) -0.004(3)
C49 0.014(3) 0.013(3) 0.027(4) 0.000(3) -0.002(3) -0.006(3)
C50 0.016(3) 0.013(3) 0.025(4) 0.000(3) 0.002(3) -0.006(2)
C51 0.016(3) 0.022(4) 0.027(4) -0.002(3) -0.001(3) 0.000(2)
C52 0.023(4) 0.024(3) 0.010(3) -0.004(3) 0.003(3) -0.007(3)
C53 0.023(4) 0.014(3) 0.022(4) 0.001(3) -0.001(3) 0.000(3)
C54 0.016(3) 0.022(3) 0.033(4) 0.001(3) -0.002(3) 0.000(3)
C55 0.021(4) 0.028(4) 0.016(3) 0.000(3) 0.001(3) -0.001(3)
C56 0.028(4) 0.027(4) 0.025(4) -0.004(3) 0.004(3) -0.004(3)
C57 0.020(4) 0.019(4) 0.031(4) 0.005(3) 0.003(3) -0.001(3)
C58 0.022(4) 0.020(4) 0.028(4) 0.001(3) 0.001(3) -0.002(3)
C59 0.019(4) 0.017(3) 0.022(4) -0.001(3) 0.004(3) -0.003(3)
C60 0.017(3) 0.014(3) 0.029(4) 0.003(3) -0.001(3) -0.003(2)

loop_
_atom_type_symbol
_atom_type_description
_atom_type_scat_dispersion_real
_atom_type_scat_dispersion_imag
_atom_type_scat_source
C C 0.0033 0.0016 'International Tables Vol C Tables 4.2.6.8 and 6.1.1.4'
H H 0.0000 0.0000 'International Tables Vol C Tables 4.2.6.8 and 6.1.1.4'

loop_
_geom_angle_atom_site_label_1
_geom_angle_atom_site_label_2
_geom_angle_atom_site_label_3
_geom_angle
C2 C1 C9 108.1(5)
C2 C1 H1 125.9
C9 C1 H1 125.9
C1 C2 C3 110.6(5)
C1 C2 H2 124.7
C3 C2 H2 124.7
C10 C3 C2 108.4(6)
C10 C3 H3 125.8
C2 C3 H3 125.8
C10 C4 C5 130.2(6)
C10 C4 H4 114.9
C5 C4 H4 114.9
C4 C5 C6 130.0(5)
C4 C5 H5 115.0
C6 C5 H5 115.0
C7 C6 C5 126.7(5)
C7 C6 C16 117.0(5)
C5 C6 C16 116.3(5)
C8 C7 C6 129.6(5)
C8 C7 H7 115.2
C6 C7 H7 115.2
C9 C8 C7 130.0(5)
C9 C8 H8 115.0
C7 C8 H8 115.0
C8 C9 C1 126.6(5)
C8 C9 C10 127.4(5)
C1 C9 C10 106.0(5)
C4 C10 C3 127.2(6)
C4 C10 C9 126.0(6)
C3 C10 C9 106.8(5)
C19 C11 C12 108.9(6)
C19 C11 H11 125.5
C12 C11 H11 125.5
C13 C12 C11 108.7(6)
C13 C12 C22 124.9(6)
C11 C12 C22 126.3(6)
C20 C13 C12 109.7(6)
C20 C13 H13 125.2
C12 C13 H13 125.2
C15 C14 C20 130.1(6)
C15 C14 H14 115.0
C20 C14 H14 115.0
C14 C15 C16 129.8(6)
C14 C15 H15 115.1
C16 C15 H15 115.1
C15 C16 C17 126.1(6)
C15 C16 C6 117.3(5)
C17 C16 C6 116.6(5)
C18 C17 C16 131.0(6)
C18 C17 H17 114.5
C16 C17 H17 114.5
C17 C18 C19 129.6(6)
C17 C18 H18 115.2
C19 C18 H18 115.2
C18 C19 C11 127.1(6)
C18 C19 C20 125.7(6)
C11 C19 C20 107.3(6)
C14 C20 C13 126.9(6)
C14 C20 C19 127.6(6)
C13 C20 C19 105.4(6)
C29 C21 C22 108.8(6)
C29 C21 H21 125.6
C22 C21 H21 125.6
C23 C22 C21 109.0(5)
C23 C22 C12 124.5(6)
C21 C22 C12 126.5(5)
C30 C23 C22 109.0(6)
C30 C23 H23 125.5
C22 C23 H23 125.5
C30 C24 C25 129.5(6)
C30 C24 H24 115.3
C25 C24 H24 115.3
C24 C25 C26 127.6(6)
C24 C25 H25 116.2
C26 C25 H25 116.2
C27 C26 C25 131.0(6)
C27 C26 H26 114.5
C25 C26 H26 114.5
C28 C27 C26 128.3(7)
C28 C27 H27 115.9
C26 C27 H27 115.9
C27 C28 C29 129.2(6)
C27 C28 H28 115.4
C29 C28 H28 115.4
C28 C29 C21 126.5(6)
C28 C29 C30 127.5(6)
C21 C29 C30 106.1(5)
C24 C30 C23 125.9(6)
C24 C30 C29 126.9(6)
C23 C30 C29 107.2(5)
C32 C31 C39 108.7(5)
C32 C31 H31 125.6
C39 C31 H31 125.6
C31 C32 C33 109.7(5)
C31 C32 H32 125.1
C33 C32 H32 125.1
C40 C33 C32 108.4(5)
C40 C33 H33 125.8
C32 C33 H33 125.8
C40 C34 C35 130.7(5)
C40 C34 H34 114.6
C35 C34 H34 114.6
C34 C35 C36 130.1(5)
C34 C35 H35 115.0
C36 C35 H35 115.0
C35 C36 C37 126.6(5)
C35 C36 C46 116.9(5)
C37 C36 C46 116.4(5)
C38 C37 C36 129.1(5)
C38 C37 H37 115.4
C36 C37 H37 115.4
C39 C38 C37 130.0(5)
C39 C38 H38 115.0
C37 C38 H38 115.0
C38 C39 C31 126.1(5)
C38 C39 C40 127.8(5)
C31 C39 C40 106.1(5)
C34 C40 C33 127.4(6)
C34 C40 C39 125.6(5)
C33 C40 C39 107.0(5)
C49 C41 C42 110.0(6)
C49 C41 H41 125.0
C42 C41 H41 125.0
C41 C42 C43 107.7(6)
C41 C42 C52 124.7(6)
C43 C42 C52 127.6(6)
C50 C43 C42 109.8(6)
C50 C43 H43 125.1
C42 C43 H43 125.1
C50 C44 C45 129.9(6)
C50 C44 H44 115.1
C45 C44 H44 115.1
C44 C45 C46 129.7(6)
C44 C45 H45 115.1
C46 C45 H45 115.1
C45 C46 C47 126.0(6)
C45 C46 C36 117.3(5)
C47 C46 C36 116.7(5)
C48 C47 C46 131.7(6)
C48 C47 H47 114.2
C46 C47 H47 114.2
C47 C48 C49 128.6(6)
C47 C48 H48 115.7
C49 C48 H48 115.7
C48 C49 C41 126.3(6)
C48 C49 C50 127.0(6)
C41 C49 C50 106.7(5)
C44 C50 C43 127.2(6)
C44 C50 C49 127.0(6)
C43 C50 C49 105.8(5)
C59 C51 C52 108.4(5)
C59 C51 H51 125.8
C52 C51 H51 125.8
C53 C52 C51 108.7(5)
C53 C52 C42 127.1(6)
C51 C52 C42 124.2(5)
C60 C53 C52 109.0(6)
C60 C53 H53 125.5
C52 C53 H53 125.5
C60 C54 C55 129.8(6)
C60 C54 H54 115.1
C55 C54 H54 115.1
C54 C55 C56 128.1(6)
C54 C55 H55 115.9
C56 C55 H55 115.9
C57 C56 C55 130.2(6)
C57 C56 H56 114.9
C55 C56 H56 114.9
C56 C57 C58 127.9(6)
C56 C57 H57 116.0
C58 C57 H57 116.0
C59 C58 C57 129.0(6)
C59 C58 H58 115.5
C57 C58 H58 115.5
C51 C59 C58 124.6(6)
C51 C59 C60 107.1(6)
C58 C59 C60 128.3(6)
C54 C60 C53 126.5(6)
C54 C60 C59 126.5(6)
C53 C60 C59 106.8(5)

loop_
_geom_bond_atom_site_label_1
_geom_bond_atom_site_label_2
_geom_bond_distance
C1 C2 1.367(8)
C1 C9 1.379(7)
C1 H1 0.9500
C2 C3 1.369(8)
C2 H2 0.9500
C3 C10 1.361(8)
C3 H3 0.9500
C4 C10 1.340(8)
C4 C5 1.353(7)
C4 H4 0.9500
C5 C6 1.385(7)
C5 H5 0.9500
C6 C7 1.365(7)
C6 C16 1.453(7)
C7 C8 1.356(7)
C7 H7 0.9500
C8 C9 1.344(7)
C8 H8 0.9500
C9 C10 1.474(8)
C11 C19 1.360(8)
C11 C12 1.377(8)
C11 H11 0.9500
C12 C13 1.373(8)
C12 C22 1.411(8)
C13 C20 1.372(8)
C13 H13 0.9500
C14 C15 1.346(8)
C14 C20 1.350(8)
C14 H14 0.9500
C15 C16 1.370(8)
C15 H15 0.9500
C16 C17 1.377(8)
C17 C18 1.351(8)
C17 H17 0.9500
C18 C19 1.351(8)
C18 H18 0.9500
C19 C20 1.465(8)
C21 C29 1.363(8)
C21 C22 1.388(8)
C21 H21 0.9500
C22 C23 1.367(8)
C23 C30 1.357(8)
C23 H23 0.9500
C24 C30 1.357(8)
C24 C25 1.359(8)
C24 H24 0.9500
C25 C26 1.363(8)
C25 H25 0.9500
C26 C27 1.355(9)
C26 H26 0.9500
C27 C28 1.349(8)
C27 H27 0.9500
C28 C29 1.354(8)
C28 H28 0.9500
C29 C30 1.465(8)
C31 C32 1.368(8)
C31 C39 1.372(8)
C31 H31 0.9500
C32 C33 1.373(8)
C32 H32 0.9500
C33 C40 1.365(8)
C33 H33 0.9500
C34 C40 1.334(8)
C34 C35 1.352(7)
C34 H34 0.9500
C35 C36 1.376(7)
C35 H35 0.9500
C36 C37 1.377(7)
C36 C46 1.464(7)
C37 C38 1.351(7)
C37 H37 0.9500
C38 C39 1.347(7)
C38 H38 0.9500
C39 C40 1.462(8)
C41 C49 1.363(8)
C41 C42 1.375(8)
C41 H41 0.9500
C42 C43 1.393(8)
C42 C52 1.408(8)
C43 C50 1.366(8)
C43 H43 0.9500
C44 C50 1.343(8)
C44 C45 1.353(8)
C44 H44 0.9500
C45 C46 1.363(8)
C45 H45 0.9500
C46 C47 1.386(8)
C47 C48 1.338(8)
C47 H47 0.9500
C48 C49 1.338(8)
C48 H48 0.9500
C49 C50 1.471(8)
C51 C59 1.352(8)
C51 C52 1.399(8)
C51 H51 0.9500
C52 C53 1.370(8)
C53 C60 1.363(8)
C53 H53 0.9500
C54 C60 1.340(8)
C54 C55 1.356(8)
C54 H54 0.9500
C55 C56 1.380(9)
C55 H55 0.9500
C56 C57 1.357(8)
C56 H56 0.9500
C57 C58 1.357(8)
C57 H57 0.9500
C58 C59 1.356(8)
C58 H58 0.9500
C59 C60 1.458(8)

loop_
_geom_torsion_atom_site_label_1
_geom_torsion_atom_site_label_2
_geom_torsion_atom_site_label_3
_geom_torsion_atom_site_label_4
_geom_torsion
C9 C1 C2 C3 0.6(7)
C1 C2 C3 C10 -1.0(7)
C10 C4 C5 C6 3.5(10)
C4 C5 C6 C7 -3.3(9)
C4 C5 C6 C16 176.5(5)
C5 C6 C7 C8 0.3(9)
C16 C6 C7 C8 -179.5(5)
C6 C7 C8 C9 0.0(10)
C7 C8 C9 C1 -178.6(5)
C7 C8 C9 C10 2.8(9)
C2 C1 C9 C8 -178.8(5)
C2 C1 C9 C10 0.0(6)
C5 C4 C10 C3 178.0(6)
C5 C4 C10 C9 0.5(10)
C2 C3 C10 C4 -177.0(6)
C2 C3 C10 C9 0.9(6)
C8 C9 C10 C4 -3.9(9)
C1 C9 C10 C4 177.4(5)
C8 C9 C10 C3 178.2(5)
C1 C9 C10 C3 -0.6(6)
C19 C11 C12 C13 -2.2(7)
C19 C11 C12 C22 174.9(6)
C11 C12 C13 C20 1.7(7)
C22 C12 C13 C20 -175.4(5)
C20 C14 C15 C16 -0.3(11)
C14 C15 C16 C17 -0.8(10)
C14 C15 C16 C6 178.9(6)
C7 C6 C16 C15 -131.3(5)
C5 C6 C16 C15 48.8(7)
C7 C6 C16 C17 48.4(7)
C5 C6 C16 C17 -131.5(5)
C15 C16 C17 C18 -1.4(10)
C6 C16 C17 C18 178.9(6)
C16 C17 C18 C19 4.0(11)
C17 C18 C19 C11 175.6(6)
C17 C18 C19 C20 -2.8(10)
C12 C11 C19 C18 -176.9(6)
C12 C11 C19 C20 1.8(7)
C15 C14 C20 C13 -176.3(6)
C15 C14 C20 C19 2.0(11)
C12 C13 C20 C14 178.0(6)
C12 C13 C20 C19 -0.6(7)
C18 C19 C20 C14 -0.6(10)
C11 C19 C20 C14 -179.3(6)
C18 C19 C20 C13 178.0(6)
C11 C19 C20 C13 -0.7(7)
C29 C21 C22 C23 -0.1(7)
C29 C21 C22 C12 179.7(6)
C13 C12 C22 C23 -0.8(10)
C11 C12 C22 C23 -177.5(6)
C13 C12 C22 C21 179.3(6)
C11 C12 C22 C21 2.7(10)
C21 C22 C23 C30 -0.6(7)
C12 C22 C23 C30 179.5(5)
C30 C24 C25 C26 1.0(11)
C24 C25 C26 C27 -1.1(12)
C25 C26 C27 C28 -1.0(12)
C26 C27 C28 C29 3.0(11)
C27 C28 C29 C21 179.1(6)
C27 C28 C29 C30 -2.5(11)
C22 C21 C29 C28 179.5(6)
C22 C21 C29 C30 0.8(7)
C25 C24 C30 C23 -179.6(6)
C25 C24 C30 C29 -0.1(11)
C22 C23 C30 C24 -179.3(6)
C22 C23 C30 C29 1.1(7)
C28 C29 C30 C24 0.6(11)
C21 C29 C30 C24 179.3(6)
C28 C29 C30 C23 -179.8(6)
C21 C29 C30 C23 -1.2(7)
C39 C31 C32 C33 -0.1(7)
C31 C32 C33 C40 0.2(7)
C40 C34 C35 C36 -0.1(10)
C34 C35 C36 C37 1.4(9)
C34 C35 C36 C46 -176.0(5)
C35 C36 C37 C38 -0.7(9)
C46 C36 C37 C38 176.7(5)
C36 C37 C38 C39 -0.4(10)
C37 C38 C39 C31 -179.5(6)
C37 C38 C39 C40 -0.2(10)
C32 C31 C39 C38 179.4(5)
C32 C31 C39 C40 0.0(6)
C35 C34 C40 C33 179.5(6)
C35 C34 C40 C39 -1.7(10)
C32 C33 C40 C34 178.8(6)
C32 C33 C40 C39 -0.2(7)
C38 C39 C40 C34 1.7(9)
C31 C39 C40 C34 -178.9(5)
C38 C39 C40 C33 -179.3(5)
C31 C39 C40 C33 0.1(6)
C49 C41 C42 C43 0.8(7)
C49 C41 C42 C52 179.8(6)
C41 C42 C43 C50 -0.5(7)
C52 C42 C43 C50 -179.4(6)
C50 C44 C45 C46 -2.0(11)
C44 C45 C46 C47 1.4(10)
C44 C45 C46 C36 178.3(6)
C35 C36 C46 C45 -47.7(7)
C37 C36 C46 C45 134.6(5)
C35 C36 C46 C47 129.5(5)
C37 C36 C46 C47 -48.2(7)
C45 C46 C47 C48 1.8(11)
C36 C46 C47 C48 -175.2(6)
C46 C47 C48 C49 -2.9(11)
C47 C48 C49 C41 -178.6(6)
C47 C48 C49 C50 0.6(11)
C42 C41 C49 C48 178.5(6)
C42 C41 C49 C50 -0.8(7)
C45 C44 C50 C43 -180.0(6)
C45 C44 C50 C49 -0.3(10)
C42 C43 C50 C44 179.7(6)
C42 C43 C50 C49 0.0(7)
C48 C49 C50 C44 1.4(10)
C41 C49 C50 C44 -179.2(6)
C48 C49 C50 C43 -178.8(6)
C41 C49 C50 C43 0.5(7)
C59 C51 C52 C53 1.1(7)
C59 C51 C52 C42 -176.2(5)
C41 C42 C52 C53 -177.4(6)
C43 C42 C52 C53 1.3(10)
C41 C42 C52 C51 -0.6(9)
C43 C42 C52 C51 178.2(6)
C51 C52 C53 C60 -0.6(7)
C42 C52 C53 C60 176.6(6)
C60 C54 C55 C56 -2.1(11)
C54 C55 C56 C57 2.3(12)
C55 C56 C57 C58 0.3(12)
C56 C57 C58 C59 -3.5(12)
C52 C51 C59 C58 178.2(6)
C52 C51 C59 C60 -1.2(7)
C57 C58 C59 C51 -175.5(6)
C57 C58 C59 C60 3.7(11)
C55 C54 C60 C53 177.2(6)
C55 C54 C60 C59 0.9(11)
C52 C53 C60 C54 -176.9(6)
C52 C53 C60 C59 -0.1(7)
C51 C59 C60 C54 177.6(6)
C58 C59 C60 C54 -1.7(11)
C51 C59 C60 C53 0.8(7)
C58 C59 C60 C53 -178.6(6)
